data_7108647
loop_
_publ_author_name
'Christina Y. Tang'
'Nicholas Phillips'
'Michael J. Kelly'
'Simon Aldridge'

_publ_section_title
;
 Hydrogen shuttling: synthesis and reactivity of a 14-electron iridium
 complex featuring a bis(alkyl) tethered N-heterocyclic carbene ligand
;
_journal_name_full Chem.Commun.
_journal_page_first 11999
_journal_paper_doi 10.1039/c2cc35947b
_journal_volume 48
_journal_year 2012
_chemical_formula_moiety 'C45 H58 B Ir1 N5, C32 H12 B1 F24'
_chemical_formula_sum 'C77 H70 B2 F24 Ir N5'
_chemical_formula_weight 1735.23
_space_group_IT_number 2
_symmetry_cell_setting triclinic
_symmetry_space_group_name_Hall '-P 1'
_symmetry_space_group_name_H-M 'P -1'
_atom_sites_solution_hydrogens geom
_atom_sites_solution_primary direct
_audit_creation_date 11-08-04
_audit_creation_method CRYSTALS_ver_14.06
_cell_angle_alpha 80.1426(3)
_cell_angle_beta 82.4277(3)
_cell_angle_gamma 89.6505(3)
_cell_formula_units_Z 2
_cell_length_a 13.57800(10)
_cell_length_b 16.55140(10)
_cell_length_c 17.81450(10)
_cell_measurement_reflns_used 16072
_cell_measurement_temperature 150
_cell_measurement_theta_max 27
_cell_measurement_theta_min 5
_cell_volume 3909.48(4)
_computing_cell_refinement 'DENZO/SCALEPACK (Otwinowski & Minor, 1997)'
_computing_data_collection 'COLLECT (Nonius, 2001).'
_computing_data_reduction 'DENZO/SCALEPACK (Otwinowski & Minor, 1997)'
_computing_molecular_graphics 'CAMERON (Watkin et al., 1996)'
_computing_publication_material 'CRYSTALS (Betteridge et al., 2003)'
_computing_structure_refinement 'CRYSTALS (Betteridge et al., 2003)'
_computing_structure_solution 'SIR92 (Altomare et al., 1994)'
_diffrn_ambient_temperature 150
_diffrn_measured_fraction_theta_full 0.992
_diffrn_measured_fraction_theta_max 0.990
_diffrn_measurement_device Area
_diffrn_measurement_device_type 'Nonius KappaCCD'
_diffrn_measurement_method \w
_diffrn_radiation_monochromator graphite
_diffrn_radiation_type 'Mo K\a'
_diffrn_radiation_wavelength 0.71073
_diffrn_reflns_av_R_equivalents 0.021
_diffrn_reflns_limit_h_max 17
_diffrn_reflns_limit_h_min -17
_diffrn_reflns_limit_k_max 21
_diffrn_reflns_limit_k_min -20
_diffrn_reflns_limit_l_max 23
_diffrn_reflns_limit_l_min 0
_diffrn_reflns_number 17704
_diffrn_reflns_theta_full 26.899
_diffrn_reflns_theta_max 27.448
_diffrn_reflns_theta_min 5.101
_diffrn_standards_number 0
_exptl_absorpt_coefficient_mu 1.810
_exptl_absorpt_correction_T_max 0.83
_exptl_absorpt_correction_T_min 0.70
_exptl_absorpt_correction_type multi-scan
_exptl_absorpt_process_details 'DENZO/SCALEPACK (Otwinowski & Minor, 1997)'
_exptl_crystal_colour yellow
_exptl_crystal_density_diffrn 1.474
_exptl_crystal_density_method 'not measured'
_exptl_crystal_description block
_exptl_crystal_F_000 1740
_exptl_crystal_size_max 0.220
_exptl_crystal_size_mid 0.120
_exptl_crystal_size_min 0.100
_platon_squeeze_details
;The discrete Fourier transform of the void region
were treated as contributions to the A and B parts
of the calculated structure factors.
;
_refine_diff_density_max 1.68
_refine_diff_density_min -1.55
_refine_ls_extinction_coef 192(14)
_refine_ls_extinction_method 'Larson (1970), Equation 22'
_refine_ls_goodness_of_fit_ref 0.8202
_refine_ls_hydrogen_treatment constr
_refine_ls_matrix_type full
_refine_ls_number_parameters 1091
_refine_ls_number_reflns 17704
_refine_ls_number_restraints 648
_refine_ls_R_factor_all 0.0408
_refine_ls_R_factor_gt 0.0355
_refine_ls_shift/su_max 0.0240896
_refine_ls_shift/su_mean 0.0004017
_refine_ls_structure_factor_coef Fsqd
_refine_ls_weighting_details
;
Method, part 1, Chebychev polynomial, (Watkin, 1994, Prince, 1982)
[weight] = 1.0/[A~0~*T~0~(x)+A~1~*T~1~(x) ... +A~n-1~]*T~n-1~(x)]
where A~i~ are the Chebychev coefficients listed below and x= Fcalc/Fmax
Method = Robust Weighting (Prince, 1982)
W = [weight] * [1-(deltaF/6*sigmaF)^2^]^2^
A~i~ are:
12.6 16.4 5.50
;
_refine_ls_weighting_scheme calc
_refine_ls_wR_factor_all 0.0883
_refine_ls_wR_factor_gt 0.0776
_refine_ls_wR_factor_ref 0.0883
_reflns_limit_h_max 17
_reflns_limit_h_min -17
_reflns_limit_k_max 21
_reflns_limit_k_min -20
_reflns_limit_l_max 23
_reflns_limit_l_min 0
_reflns_number_gt 16035
_reflns_number_total 17704
_reflns_threshold_expression I>2.0\s(I)
_oxford_diffrn_Wilson_B_factor 1.66
_oxford_diffrn_Wilson_scale 22.26
_oxford_refine_ls_r_factor_ref 0.0408
_oxford_refine_ls_scale 0.22591(10)
_oxford_reflns_number_all 17704
_oxford_reflns_threshold_expression_ref I>-3.0\s(I)
_oxford_structure_analysis_title '6191540 205CT10'
_cod_data_source_file c2cc35947b.txt
_cod_data_source_block 4
_cod_original_sg_symbol_H-M 'P -1 '
_cod_original_formula_sum 'C77 H70 B2 F24 Ir1 N5'
_cod_database_code 7108647

loop_
_symmetry_equiv_pos_as_xyz
x,y,z
-x,-y,-z

loop_
_atom_site_label
_atom_site_type_symbol
_atom_site_fract_x
_atom_site_fract_y
_atom_site_fract_z
_atom_site_U_iso_or_equiv
_atom_site_occupancy
_atom_site_adp_type
_atom_site_refinement_flags_posn
_atom_site_disorder_assembly
_atom_site_disorder_group
F231 F 0.9061(4) 0.7903(4) 0.3828(4) 0.0479 0.4789 Uani D 4 1
F232 F 0.8689(5) 0.6692(3) 0.3683(4) 0.0530 0.4789 Uani D 4 1
F233 F 0.7795(5) 0.7279(4) 0.4512(3) 0.0621 0.4789 Uani D 4 1
F234 F 0.9213(4) 0.7749(4) 0.3627(4) 0.0550 0.5211 Uani D 4 2
F235 F 0.8417(5) 0.6614(3) 0.3980(3) 0.0532 0.5211 Uani D 4 2
F236 F 0.7905(5) 0.7663(3) 0.4453(3) 0.0565 0.5211 Uani D 4 2
C230 C 0.8294(2) 0.74173(19) 0.37982(16) 0.0431 1.0000 Uani D . .
F221 F 0.6462(3) 0.4457(3) 0.2680(3) 0.0610 0.6875 Uani D 3 1
F222 F 0.5915(4) 0.3969(3) 0.1776(3) 0.0842 0.6875 Uani D 3 1
F223 F 0.4966(4) 0.4034(3) 0.2811(3) 0.0703 0.6875 Uani D 3 1
F224 F 0.6607(5) 0.4288(6) 0.2360(6) 0.0727 0.3125 Uani D 3 2
F225 F 0.5373(7) 0.3923(5) 0.1876(5) 0.0643 0.3125 Uani D 3 2
F226 F 0.5185(7) 0.4203(6) 0.3014(4) 0.0521 0.3125 Uani D 3 2
C220 C 0.5668(3) 0.44458(15) 0.23065(18) 0.0570 1.0000 Uani D . .
F211 F 0.3811(3) 0.6928(3) 0.0130(2) 0.0549 0.6916 Uani D 2 1
F212 F 0.4733(4) 0.6001(3) -0.0249(3) 0.0895 0.6916 Uani D 2 1
F213 F 0.5346(3) 0.7146(3) -0.0221(3) 0.0674 0.6916 Uani D 2 1
F214 F 0.3870(5) 0.6556(7) -0.0084(5) 0.0791 0.3084 Uani D 2 2
F215 F 0.5324(7) 0.6116(5) -0.0235(5) 0.0716 0.3084 Uani D 2 2
F216 F 0.5052(7) 0.7350(4) -0.0084(5) 0.0532 0.3084 Uani D 2 2
C210 C 0.4715(3) 0.6584(2) 0.01763(14) 0.0604 1.0000 Uani D . .
C200 C 0.15513(19) 0.8369(2) 0.1999(2) 0.0589 1.0000 Uani D . .
F201 F 0.1400(5) 0.8708(5) 0.1294(3) 0.0779 0.4750 Uani D 1 1
F202 F 0.0832(4) 0.8673(5) 0.2460(4) 0.0696 0.4750 Uani D 1 1
F203 F 0.1299(5) 0.7599(3) 0.2056(5) 0.0825 0.4750 Uani D 1 1
F204 F 0.1094(4) 0.8965(3) 0.1617(4) 0.0776 0.5250 Uani D 1 2
F205 F 0.0904(4) 0.8082(5) 0.2603(3) 0.0879 0.5250 Uani D 1 2
F206 F 0.1603(4) 0.7780(4) 0.1565(4) 0.0607 0.5250 Uani D 1 2
Ir1 Ir 0.989517(9) 0.285186(8) 0.250407(7) 0.0205 1.0000 Uani . . .
C2 C 0.9813(2) 0.1899(2) 0.1863(2) 0.0218 1.0000 Uani . . .
N3 N 1.0281(2) 0.18549(18) 0.11391(17) 0.0245 1.0000 Uani . . .
C4 C 1.0649(3) 0.2486(2) 0.0494(2) 0.0254 1.0000 Uani . . .
C5 C 0.9975(3) 0.2791(2) -0.0018(2) 0.0281 1.0000 Uani . . .
C6 C 0.8888(3) 0.2580(3) 0.0148(2) 0.0345 1.0000 Uani . . .
C7 C 1.0359(3) 0.3276(2) -0.0716(2) 0.0320 1.0000 Uani . . .
C8 C 1.1372(3) 0.3431(2) -0.0922(2) 0.0333 1.0000 Uani . . .
C9 C 1.2004(3) 0.3123(2) -0.0401(2) 0.0324 1.0000 Uani . . .
C10 C 1.1666(3) 0.2640(2) 0.0312(2) 0.0285 1.0000 Uani . . .
C11 C 1.2398(3) 0.2267(3) 0.0827(2) 0.0382 1.0000 Uani . . .
C12 C 1.1774(4) 0.3906(3) -0.1704(2) 0.0423 1.0000 Uani . . .
C13 C 1.0253(3) 0.1063(2) 0.0985(2) 0.0318 1.0000 Uani . . .
C14 C 0.9756(3) 0.0598(2) 0.1598(2) 0.0315 1.0000 Uani . . .
N15 N 0.9479(2) 0.11104(18) 0.21355(17) 0.0252 1.0000 Uani . . .
C16 C 0.8731(3) 0.0787(2) 0.2770(2) 0.0268 1.0000 Uani . . .
C17 C 0.7734(3) 0.0870(2) 0.2648(2) 0.0306 1.0000 Uani . . .
C18 C 0.7435(3) 0.1377(3) 0.1932(2) 0.0371 1.0000 Uani . . .
C19 C 0.7018(3) 0.0446(3) 0.3201(2) 0.0355 1.0000 Uani . . .
C20 C 0.7264(3) -0.0065(3) 0.3853(3) 0.0378 1.0000 Uani . . .
C21 C 0.8260(3) -0.0135(2) 0.3947(2) 0.0360 1.0000 Uani . . .
C22 C 0.9012(3) 0.0282(2) 0.3421(2) 0.0302 1.0000 Uani . . .
C23 C 1.0082(3) 0.0162(3) 0.3546(3) 0.0443 1.0000 Uani . . .
C24 C 0.6461(4) -0.0542(3) 0.4421(3) 0.0507 1.0000 Uani . . .
C25 C 0.9503(3) 0.3800(2) 0.1650(2) 0.0261 1.0000 Uani . . .
C32 C 0.8402(3) 0.2796(2) 0.3019(2) 0.0251 1.0000 Uani . . .
C34 C 0.8401(3) 0.2631(2) 0.3874(2) 0.0257 1.0000 Uani . . .
C35 C 0.8841(3) 0.3192(2) 0.4247(2) 0.0270 1.0000 Uani . . .
N36 N 0.9336(2) 0.38854(19) 0.37539(18) 0.0269 1.0000 Uani . . .
C37 C 0.9861(2) 0.3817(2) 0.3065(2) 0.0235 1.0000 Uani . . .
N38 N 1.0194(2) 0.45904(19) 0.27542(18) 0.0282 1.0000 Uani . . .
C39 C 1.0730(3) 0.4775(2) 0.2000(2) 0.0284 1.0000 Uani . . .
C40 C 1.0370(3) 0.4394(2) 0.1438(2) 0.0268 1.0000 Uani . . .
C41 C 1.0876(3) 0.4574(2) 0.0699(2) 0.0301 1.0000 Uani . . .
C42 C 1.1713(3) 0.5087(2) 0.0513(2) 0.0342 1.0000 Uani . . .
C43 C 1.2056(3) 0.5421(3) 0.1102(3) 0.0377 1.0000 Uani . . .
C44 C 1.1584(3) 0.5265(2) 0.1852(2) 0.0338 1.0000 Uani . . .
C45 C 1.2020(4) 0.5618(3) 0.2472(3) 0.0443 1.0000 Uani . . .
C46 C 1.2244(4) 0.5268(3) -0.0299(2) 0.0413 1.0000 Uani . . .
C47 C 0.9853(3) 0.5137(2) 0.3240(2) 0.0341 1.0000 Uani . . .
C48 C 0.9319(3) 0.4703(2) 0.3857(2) 0.0348 1.0000 Uani . . .
C49 C 0.8858(3) 0.3058(3) 0.5039(2) 0.0321 1.0000 Uani . . .
C50 C 0.8405(3) 0.2346(3) 0.5464(2) 0.0362 1.0000 Uani . . .
C51 C 0.7968(3) 0.1770(3) 0.5129(2) 0.0344 1.0000 Uani . . .
C52 C 0.7980(3) 0.1918(2) 0.4330(2) 0.0292 1.0000 Uani . . .
C53 C 0.7491(4) 0.1002(3) 0.5609(3) 0.0455 1.0000 Uani . . .
C54 C 0.9351(3) 0.3640(3) 0.5451(2) 0.0399 1.0000 Uani . . .
B55 B 1.1270(3) 0.2263(3) 0.2790(2) 0.0250 1.0000 Uani . . .
N56 N 1.2069(2) 0.2511(2) 0.33047(18) 0.0281 1.0000 Uani . . .
C57 C 1.1781(4) 0.3207(3) 0.3712(3) 0.0434 1.0000 Uani . . .
C58 C 1.2226(3) 0.1777(3) 0.3896(3) 0.0411 1.0000 Uani . . .
C59 C 1.3027(3) 0.2731(3) 0.2793(3) 0.0418 1.0000 Uani . . .
F60 F 0.7474(2) 0.87807(16) 0.05825(13) 0.0454 1.0000 Uani . . .
C61 C 0.7903(3) 0.8913(2) 0.1182(2) 0.0333 1.0000 Uani . . .
F62 F 0.8883(2) 0.88174(19) 0.10040(17) 0.0548 1.0000 Uani . . .
F63 F 0.7788(2) 0.97122(15) 0.12160(16) 0.0509 1.0000 Uani . . .
C64 C 0.7485(3) 0.8384(2) 0.1920(2) 0.0273 1.0000 Uani . . .
C65 C 0.6491(3) 0.8136(2) 0.2039(2) 0.0246 1.0000 Uani . . .
C66 C 0.6052(3) 0.7667(2) 0.2735(2) 0.0233 1.0000 Uani . . .
C67 C 0.6683(3) 0.7441(2) 0.3290(2) 0.0260 1.0000 Uani . . .
C68 C 0.7676(3) 0.7690(2) 0.3175(2) 0.0289 1.0000 Uani . . .
C69 C 0.8096(3) 0.8165(2) 0.2493(2) 0.0307 1.0000 Uani . . .
B74 B 0.4888(3) 0.7341(2) 0.2822(2) 0.0230 1.0000 Uani . . .
C75 C 0.4475(3) 0.6970(2) 0.3717(2) 0.0248 1.0000 Uani . . .
C76 C 0.4599(3) 0.7434(2) 0.4292(2) 0.0265 1.0000 Uani . . .
C77 C 0.4304(3) 0.7146(2) 0.5068(2) 0.0284 1.0000 Uani . . .
C78 C 0.3861(3) 0.6374(3) 0.5318(2) 0.0306 1.0000 Uani . . .
C79 C 0.3716(3) 0.5909(2) 0.4759(2) 0.0300 1.0000 Uani . . .
C80 C 0.3997(3) 0.6211(2) 0.3978(2) 0.0277 1.0000 Uani . . .
C81 C 0.3309(3) 0.5059(3) 0.4988(3) 0.0392 1.0000 Uani . . .
F82 F 0.2493(2) 0.49306(16) 0.46656(17) 0.0492 1.0000 Uani . . .
F83 F 0.3045(3) 0.4836(2) 0.57447(18) 0.0716 1.0000 Uani . . .
F84 F 0.3955(2) 0.45017(17) 0.4774(2) 0.0754 1.0000 Uani . . .
C85 C 0.4559(3) 0.7644(3) 0.5642(2) 0.0350 1.0000 Uani . . .
F86 F 0.4038(2) 0.74375(18) 0.63392(13) 0.0451 1.0000 Uani . . .
F87 F 0.55267(19) 0.7566(2) 0.57445(17) 0.0570 1.0000 Uani . . .
F88 F 0.4435(2) 0.84530(16) 0.54260(14) 0.0443 1.0000 Uani . . .
C89 C 0.4941(3) 0.6665(2) 0.2253(2) 0.0263 1.0000 Uani . . .
C90 C 0.4768(3) 0.6861(2) 0.1482(2) 0.0292 1.0000 Uani . . .
C91 C 0.4901(3) 0.6298(3) 0.0984(2) 0.0366 1.0000 Uani . . .
C92 C 0.5185(4) 0.5498(3) 0.1234(2) 0.0396 1.0000 Uani . . .
C93 C 0.5363(3) 0.5292(3) 0.1992(3) 0.0372 1.0000 Uani . . .
C94 C 0.5267(3) 0.5866(2) 0.2478(2) 0.0293 1.0000 Uani . . .
C102 C 0.4157(3) 0.8101(2) 0.2560(2) 0.0260 1.0000 Uani . . .
C103 C 0.4397(3) 0.8924(2) 0.2522(2) 0.0267 1.0000 Uani . . .
C104 C 0.3749(3) 0.9554(2) 0.2319(2) 0.0293 1.0000 Uani . . .
C105 C 0.2812(3) 0.9381(3) 0.2150(2) 0.0350 1.0000 Uani . . .
C106 C 0.2545(3) 0.8567(3) 0.2188(2) 0.0329 1.0000 Uani . . .
C107 C 0.3198(3) 0.7943(2) 0.2393(2) 0.0294 1.0000 Uani . . .
C109 C 0.4063(4) 1.0417(3) 0.2308(3) 0.0428 1.0000 Uani . . .
F110 F 0.4076(3) 1.0585(2) 0.3011(2) 0.0807 1.0000 Uani . . .
F111 F 0.4988(2) 1.05833(19) 0.1964(2) 0.0723 1.0000 Uani . . .
F112 F 0.3495(3) 1.09690(18) 0.1953(3) 0.0824 1.0000 Uani . . .
H62 H 0.8542 0.2892 -0.0240 0.0519 1.0000 Uiso R . .
H61 H 0.8621 0.2703 0.0643 0.0520 1.0000 Uiso R . .
H63 H 0.8793 0.2002 0.0153 0.0519 1.0000 Uiso R . .
H71 H 0.9920 0.3496 -0.1051 0.0389 1.0000 Uiso R . .
H91 H 1.2675 0.3234 -0.0530 0.0388 1.0000 Uiso R . .
H111 H 1.2938 0.2018 0.0541 0.0571 1.0000 Uiso R . .
H113 H 1.2668 0.2686 0.1060 0.0571 1.0000 Uiso R . .
H112 H 1.2080 0.1852 0.1234 0.0571 1.0000 Uiso R . .
H122 H 1.2359 0.4199 -0.1663 0.0637 1.0000 Uiso R . .
H121 H 1.1291 0.4291 -0.1889 0.0636 1.0000 Uiso R . .
H123 H 1.1933 0.3538 -0.2060 0.0633 1.0000 Uiso R . .
H131 H 1.0537 0.0897 0.0530 0.0380 1.0000 Uiso R . .
H141 H 0.9612 0.0038 0.1666 0.0379 1.0000 Uiso R . .
H181 H 0.6724 0.1349 0.1939 0.0554 1.0000 Uiso R . .
H183 H 0.7630 0.1939 0.1891 0.0550 1.0000 Uiso R . .
H182 H 0.7756 0.1187 0.1474 0.0550 1.0000 Uiso R . .
H191 H 0.6350 0.0509 0.3140 0.0420 1.0000 Uiso R . .
H211 H 0.8437 -0.0481 0.4378 0.0432 1.0000 Uiso R . .
H231 H 1.0134 -0.0207 0.4014 0.0665 1.0000 Uiso R . .
H233 H 1.0393 0.0666 0.3563 0.0666 1.0000 Uiso R . .
H232 H 1.0424 -0.0067 0.3139 0.0667 1.0000 Uiso R . .
H242 H 0.6626 -0.0594 0.4934 0.0772 1.0000 Uiso R . .
H241 H 0.5841 -0.0264 0.4396 0.0773 1.0000 Uiso R . .
H243 H 0.6386 -0.1083 0.4302 0.0774 1.0000 Uiso R . .
H251 H 0.8903 0.4073 0.1847 0.0307 1.0000 Uiso R . .
H252 H 0.9375 0.3585 0.1198 0.0310 1.0000 Uiso R . .
H321 H 0.8077 0.3313 0.2870 0.0297 1.0000 Uiso R . .
H322 H 0.8036 0.2359 0.2869 0.0301 1.0000 Uiso R . .
H411 H 1.0641 0.4348 0.0313 0.0360 1.0000 Uiso R . .
H431 H 1.2624 0.5756 0.0984 0.0450 1.0000 Uiso R . .
H451 H 1.2721 0.5718 0.2321 0.0670 1.0000 Uiso R . .
H453 H 1.1930 0.5230 0.2944 0.0668 1.0000 Uiso R . .
H452 H 1.1704 0.6123 0.2550 0.0670 1.0000 Uiso R . .
H463 H 1.2538 0.5810 -0.0397 0.0622 1.0000 Uiso R . .
H461 H 1.2755 0.4873 -0.0367 0.0621 1.0000 Uiso R . .
H462 H 1.1778 0.5236 -0.0659 0.0622 1.0000 Uiso R . .
H471 H 0.9980 0.5697 0.3145 0.0412 1.0000 Uiso R . .
H481 H 0.8987 0.4905 0.4273 0.0419 1.0000 Uiso R . .
H501 H 0.8398 0.2256 0.5997 0.0430 1.0000 Uiso R . .
H521 H 0.7690 0.1528 0.4097 0.0351 1.0000 Uiso R . .
H531 H 0.7018 0.0779 0.5345 0.0684 1.0000 Uiso R . .
H533 H 0.7986 0.0605 0.5718 0.0684 1.0000 Uiso R . .
H532 H 0.7155 0.1120 0.6081 0.0688 1.0000 Uiso R . .
H542 H 0.9484 0.3350 0.5941 0.0600 1.0000 Uiso R . .
H541 H 0.9972 0.3846 0.5155 0.0596 1.0000 Uiso R . .
H543 H 0.8923 0.4091 0.5541 0.0598 1.0000 Uiso R . .
H571 H 1.2290 0.3301 0.4017 0.0647 1.0000 Uiso R . .
H572 H 1.1724 0.3688 0.3331 0.0649 1.0000 Uiso R . .
H573 H 1.1158 0.3086 0.4044 0.0649 1.0000 Uiso R . .
H581 H 1.2729 0.1908 0.4187 0.0617 1.0000 Uiso R . .
H583 H 1.2430 0.1329 0.3639 0.0617 1.0000 Uiso R . .
H582 H 1.1617 0.1634 0.4225 0.0619 1.0000 Uiso R . .
H593 H 1.3528 0.2846 0.3099 0.0618 1.0000 Uiso R . .
H592 H 1.3223 0.2283 0.2537 0.0619 1.0000 Uiso R . .
H591 H 1.2922 0.3214 0.2426 0.0618 1.0000 Uiso R . .
H651 H 0.6094 0.8297 0.1641 0.0291 1.0000 Uiso R . .
H671 H 0.6440 0.7113 0.3757 0.0307 1.0000 Uiso R . .
H691 H 0.8756 0.8347 0.2422 0.0368 1.0000 Uiso R . .
H761 H 0.4886 0.7960 0.4144 0.0316 1.0000 Uiso R . .
H781 H 0.3678 0.6166 0.5838 0.0371 1.0000 Uiso R . .
H801 H 0.3867 0.5889 0.3618 0.0326 1.0000 Uiso R . .
H901 H 0.4552 0.7387 0.1299 0.0348 1.0000 Uiso R . .
H921 H 0.5265 0.5117 0.0902 0.0470 1.0000 Uiso R . .
H941 H 0.5429 0.5714 0.2975 0.0348 1.0000 Uiso R . .
H1031 H 0.5015 0.9062 0.2638 0.0318 1.0000 Uiso R . .
H1051 H 0.2375 0.9801 0.2008 0.0419 1.0000 Uiso R . .
H1071 H 0.3003 0.7401 0.2413 0.0347 1.0000 Uiso R . .
H551 H 1.1201 0.2819 0.2236 0.0298 1.0000 Uiso R . .
H552 H 1.1572 0.1732 0.2585 0.0187 1.0000 Uiso R . .
H553 H 1.0451 0.2117 0.3173 0.0426 1.0000 Uiso R . .

loop_
_atom_site_aniso_label
_atom_site_aniso_U_11
_atom_site_aniso_U_22
_atom_site_aniso_U_33
_atom_site_aniso_U_23
_atom_site_aniso_U_13
_atom_site_aniso_U_12
F231 0.053(3) 0.047(3) 0.057(4) -0.023(3) -0.034(3) 0.002(3)
F232 0.066(4) 0.049(3) 0.051(4) -0.008(3) -0.031(3) 0.019(3)
F233 0.055(3) 0.091(5) 0.039(3) 0.001(3) -0.018(3) 0.010(4)
F234 0.043(3) 0.072(4) 0.052(4) -0.003(3) -0.022(3) -0.011(3)
F235 0.060(4) 0.042(3) 0.056(4) 0.014(3) -0.031(3) -0.005(2)
F236 0.066(3) 0.072(4) 0.037(3) -0.013(3) -0.024(2) 0.014(3)
C230 0.0410(18) 0.0514(19) 0.0418(18) -0.0097(16) -0.0221(15) 0.0057(15)
F221 0.067(3) 0.043(2) 0.072(3) -0.007(2) -0.012(2) 0.026(2)
F222 0.135(4) 0.055(3) 0.065(3) -0.024(2) -0.010(3) 0.050(3)
F223 0.073(3) 0.033(2) 0.096(4) 0.008(3) -0.007(3) -0.011(2)
F224 0.079(4) 0.038(4) 0.097(6) -0.010(4) -0.002(5) 0.025(4)
F225 0.096(5) 0.035(4) 0.066(5) -0.022(3) -0.013(4) 0.022(4)
F226 0.088(5) 0.027(4) 0.045(4) -0.012(3) -0.017(4) 0.011(4)
C220 0.080(2) 0.0327(18) 0.060(2) -0.0141(16) -0.0090(19) 0.0160(18)
F211 0.067(2) 0.067(3) 0.034(2) -0.0046(19) -0.0235(19) -0.005(2)
F212 0.156(4) 0.079(3) 0.056(3) -0.039(2) -0.062(3) 0.025(3)
F213 0.054(3) 0.110(4) 0.031(2) 0.002(3) 0.007(2) -0.017(3)
F214 0.089(5) 0.109(6) 0.043(4) -0.012(4) -0.022(4) -0.036(5)
F215 0.110(5) 0.078(5) 0.037(4) -0.020(4) -0.035(4) 0.007(4)
F216 0.086(5) 0.053(4) 0.022(4) -0.012(3) -0.002(4) 0.006(4)
C210 0.084(3) 0.070(2) 0.0334(18) -0.0162(17) -0.0192(19) -0.008(2)
C200 0.0304(18) 0.076(2) 0.080(3) -0.027(2) -0.0256(17) 0.0036(17)
F201 0.042(3) 0.126(5) 0.071(4) -0.017(4) -0.026(3) 0.002(4)
F202 0.031(3) 0.086(4) 0.100(4) -0.040(4) -0.005(3) -0.007(3)
F203 0.047(4) 0.064(3) 0.144(5) -0.016(4) -0.041(4) 0.003(3)
F204 0.048(3) 0.071(4) 0.126(5) -0.019(3) -0.053(3) 0.018(3)
F205 0.044(3) 0.143(5) 0.077(4) -0.019(4) -0.008(3) -0.038(4)
F206 0.036(3) 0.083(4) 0.075(4) -0.038(3) -0.020(3) -0.006(3)
Ir1 0.02090(8) 0.02145(8) 0.02093(8) -0.00675(5) -0.00535(5) 0.00145(5)
C2 0.0201(15) 0.0213(15) 0.0258(16) -0.0076(13) -0.0056(13) 0.0015(12)
N3 0.0294(15) 0.0232(14) 0.0214(14) -0.0076(11) -0.0006(11) -0.0018(12)
C4 0.0311(18) 0.0245(17) 0.0218(16) -0.0085(13) -0.0018(14) -0.0001(14)
C5 0.0328(19) 0.0288(18) 0.0251(17) -0.0086(14) -0.0070(14) 0.0012(15)
C6 0.036(2) 0.039(2) 0.032(2) -0.0069(16) -0.0139(16) -0.0016(17)
C7 0.039(2) 0.0309(19) 0.0279(18) -0.0068(15) -0.0096(16) 0.0047(16)
C8 0.045(2) 0.0305(19) 0.0238(18) -0.0043(15) -0.0014(16) 0.0015(16)
C9 0.034(2) 0.0320(19) 0.0293(19) -0.0064(15) 0.0047(15) -0.0013(16)
C10 0.0306(18) 0.0289(18) 0.0270(18) -0.0090(14) -0.0022(14) 0.0005(14)
C11 0.030(2) 0.049(2) 0.034(2) -0.0034(18) -0.0052(16) 0.0035(18)
C12 0.057(3) 0.037(2) 0.030(2) -0.0006(17) 0.0000(19) 0.001(2)
C13 0.040(2) 0.0254(18) 0.0315(19) -0.0127(15) -0.0007(16) -0.0021(15)
C14 0.039(2) 0.0227(17) 0.033(2) -0.0115(15) 0.0005(16) -0.0025(15)
N15 0.0299(15) 0.0211(14) 0.0247(15) -0.0072(11) 0.0001(12) -0.0005(12)
C16 0.0306(18) 0.0218(16) 0.0262(17) -0.0035(13) 0.0023(14) -0.0031(14)
C17 0.0317(19) 0.0300(19) 0.0318(19) -0.0096(15) -0.0046(15) -0.0041(15)
C18 0.038(2) 0.040(2) 0.036(2) -0.0057(17) -0.0128(17) -0.0047(17)
C19 0.031(2) 0.036(2) 0.040(2) -0.0076(17) -0.0042(17) -0.0045(16)
C20 0.038(2) 0.033(2) 0.040(2) -0.0029(17) 0.0016(18) -0.0062(17)
C21 0.044(2) 0.0272(19) 0.032(2) 0.0028(15) -0.0004(17) -0.0015(16)
C22 0.0321(19) 0.0248(17) 0.0333(19) -0.0033(15) -0.0045(15) 0.0013(14)
C23 0.041(2) 0.041(2) 0.046(3) 0.004(2) -0.008(2) 0.0038(19)
C24 0.048(3) 0.048(3) 0.048(3) 0.006(2) 0.006(2) -0.013(2)
C25 0.0272(17) 0.0254(17) 0.0281(17) -0.0071(14) -0.0095(14) 0.0034(14)
C32 0.0205(16) 0.0297(18) 0.0270(17) -0.0087(14) -0.0057(13) 0.0017(13)
C34 0.0215(16) 0.0333(19) 0.0243(17) -0.0120(14) -0.0016(13) 0.0038(14)
C35 0.0211(16) 0.0343(19) 0.0274(18) -0.0104(15) -0.0032(13) 0.0054(14)
N36 0.0299(16) 0.0265(15) 0.0283(15) -0.0159(12) -0.0040(12) 0.0011(12)
C37 0.0205(16) 0.0263(17) 0.0264(17) -0.0092(13) -0.0066(13) 0.0017(13)
N38 0.0331(16) 0.0231(15) 0.0321(16) -0.0124(12) -0.0085(13) 0.0010(12)
C39 0.0321(19) 0.0236(17) 0.0320(19) -0.0088(14) -0.0083(15) 0.0013(14)
C40 0.0327(19) 0.0210(16) 0.0292(18) -0.0068(14) -0.0104(15) 0.0054(14)
C41 0.036(2) 0.0246(17) 0.0315(19) -0.0050(14) -0.0110(16) -0.0002(15)
C42 0.040(2) 0.0299(19) 0.032(2) -0.0027(15) -0.0079(17) 0.0015(16)
C43 0.041(2) 0.030(2) 0.041(2) -0.0026(17) -0.0078(18) -0.0089(17)
C44 0.043(2) 0.0227(17) 0.038(2) -0.0047(15) -0.0117(17) -0.0042(16)
C45 0.050(3) 0.041(2) 0.044(2) -0.0102(19) -0.010(2) -0.017(2)
C46 0.048(3) 0.041(2) 0.034(2) -0.0057(18) -0.0038(19) -0.0066(19)
C47 0.040(2) 0.0297(19) 0.038(2) -0.0190(16) -0.0085(17) 0.0052(16)
C48 0.037(2) 0.032(2) 0.039(2) -0.0177(17) -0.0075(17) 0.0057(16)
C49 0.0285(18) 0.043(2) 0.0284(19) -0.0148(16) -0.0069(15) 0.0090(16)
C50 0.034(2) 0.051(2) 0.0245(18) -0.0086(17) -0.0038(15) 0.0082(18)
C51 0.0290(19) 0.046(2) 0.0282(19) -0.0069(17) -0.0029(15) 0.0056(17)
C52 0.0242(17) 0.035(2) 0.0289(18) -0.0084(15) -0.0003(14) 0.0030(14)
C53 0.049(3) 0.051(3) 0.032(2) 0.0008(19) 0.0000(19) -0.004(2)
C54 0.044(2) 0.048(2) 0.034(2) -0.0164(19) -0.0174(18) 0.0090(19)
B55 0.0204(18) 0.029(2) 0.0272(19) -0.0072(16) -0.0072(15) 0.0023(15)
N56 0.0270(15) 0.0319(16) 0.0275(15) -0.0061(13) -0.0096(12) 0.0013(12)
C57 0.045(2) 0.049(3) 0.048(3) -0.025(2) -0.025(2) 0.008(2)
C58 0.041(2) 0.045(2) 0.040(2) -0.0004(19) -0.0207(19) 0.0025(19)
C59 0.030(2) 0.053(3) 0.044(2) -0.008(2) -0.0104(18) -0.0069(18)
F60 0.0645(17) 0.0459(15) 0.0251(12) -0.0054(10) -0.0037(11) -0.0154(13)
C61 0.036(2) 0.033(2) 0.0314(19) -0.0097(16) -0.0001(16) -0.0061(16)
F62 0.0400(15) 0.0675(19) 0.0484(16) 0.0006(14) 0.0117(12) -0.0026(13)
F63 0.078(2) 0.0259(12) 0.0456(15) -0.0059(11) 0.0026(14) -0.0087(12)
C64 0.0290(18) 0.0272(17) 0.0261(17) -0.0081(14) -0.0009(14) 0.0012(14)
C65 0.0274(17) 0.0259(17) 0.0229(16) -0.0068(13) -0.0080(13) 0.0033(13)
C66 0.0248(16) 0.0215(16) 0.0249(16) -0.0065(13) -0.0053(13) 0.0044(13)
C67 0.0253(17) 0.0298(18) 0.0238(17) -0.0058(14) -0.0053(13) 0.0052(14)
C68 0.0268(18) 0.0309(19) 0.0310(19) -0.0093(15) -0.0067(14) 0.0046(14)
C69 0.0258(18) 0.035(2) 0.033(2) -0.0108(16) -0.0039(15) 0.0013(15)
B74 0.0238(18) 0.0236(18) 0.0220(18) -0.0028(14) -0.0059(14) 0.0015(14)
C75 0.0201(16) 0.0287(17) 0.0261(17) -0.0049(14) -0.0045(13) 0.0039(13)
C76 0.0204(16) 0.0306(18) 0.0273(18) -0.0025(14) -0.0026(13) 0.0011(13)
C77 0.0215(16) 0.037(2) 0.0273(18) -0.0057(15) -0.0044(14) 0.0060(14)
C78 0.0213(17) 0.041(2) 0.0262(18) 0.0018(15) -0.0016(14) 0.0022(15)
C79 0.0208(16) 0.0295(18) 0.036(2) 0.0030(15) -0.0021(14) 0.0011(14)
C80 0.0244(17) 0.0296(18) 0.0293(18) -0.0045(14) -0.0052(14) 0.0006(14)
C81 0.029(2) 0.033(2) 0.050(3) 0.0018(18) 0.0002(18) 0.0001(16)
F82 0.0409(14) 0.0409(14) 0.0656(18) -0.0058(13) -0.0111(13) -0.0083(11)
F83 0.092(3) 0.063(2) 0.0493(18) 0.0169(15) -0.0064(17) -0.0359(18)
F84 0.0452(17) 0.0305(14) 0.137(3) 0.0054(17) 0.0131(19) 0.0076(12)
C85 0.0268(19) 0.049(2) 0.0276(19) -0.0017(17) -0.0036(15) 0.0011(17)
F86 0.0475(15) 0.0623(17) 0.0239(11) -0.0069(11) 0.0010(10) -0.0040(13)
F87 0.0306(13) 0.098(2) 0.0500(16) -0.0257(16) -0.0174(12) 0.0022(14)
F88 0.0539(16) 0.0449(15) 0.0361(13) -0.0128(11) -0.0058(11) -0.0090(12)
C89 0.0242(17) 0.0287(18) 0.0266(17) -0.0056(14) -0.0045(13) 0.0002(14)
C90 0.0335(19) 0.0270(18) 0.0289(18) -0.0062(14) -0.0086(15) -0.0011(15)
C91 0.046(2) 0.035(2) 0.030(2) -0.0085(16) -0.0084(17) -0.0055(18)
C92 0.053(3) 0.033(2) 0.035(2) -0.0156(17) 0.0000(19) -0.0017(18)
C93 0.045(2) 0.028(2) 0.038(2) -0.0077(16) -0.0018(18) 0.0015(17)
C94 0.0318(19) 0.0277(18) 0.0287(18) -0.0060(14) -0.0038(15) 0.0047(15)
C102 0.0257(17) 0.0293(18) 0.0228(16) -0.0047(14) -0.0024(13) 0.0011(14)
C103 0.0245(17) 0.0288(18) 0.0282(18) -0.0058(14) -0.0077(14) 0.0031(14)
C104 0.0288(18) 0.0311(19) 0.0301(19) -0.0087(15) -0.0077(15) 0.0061(15)
C105 0.033(2) 0.034(2) 0.040(2) -0.0057(17) -0.0114(17) 0.0123(16)
C106 0.0283(19) 0.039(2) 0.034(2) -0.0103(17) -0.0079(15) 0.0034(16)
C107 0.0279(18) 0.0298(18) 0.0314(19) -0.0055(15) -0.0065(15) 0.0026(14)
C109 0.043(2) 0.028(2) 0.061(3) -0.0081(19) -0.021(2) 0.0084(17)
F110 0.127(3) 0.0469(18) 0.078(2) -0.0295(17) -0.023(2) -0.005(2)
F111 0.0539(19) 0.0389(16) 0.119(3) -0.0096(18) 0.0012(19) -0.0084(14)
F112 0.080(2) 0.0323(15) 0.144(4) -0.0053(18) -0.061(2) 0.0170(15)

loop_
_atom_type_symbol
_atom_type_scat_dispersion_real
_atom_type_scat_dispersion_imag
_atom_type_scat_Cromer_Mann_a1
_atom_type_scat_Cromer_Mann_b1
_atom_type_scat_Cromer_Mann_a2
_atom_type_scat_Cromer_Mann_b2
_atom_type_scat_Cromer_Mann_a3
_atom_type_scat_Cromer_Mann_b3
_atom_type_scat_Cromer_Mann_a4
_atom_type_scat_Cromer_Mann_b4
_atom_type_scat_Cromer_Mann_c
_atom_type_scat_source
C 0.0033 0.0016 2.3100 20.8439 1.0200 10.2075 1.5886 0.5687 0.8650 51.6512 0.2156 'International Tables Vol C 4.2.6.8 and 6.1.1.4'
H 0.0000 0.0000 0.4930 10.5109 0.3229 26.1257 0.1402 3.1424 0.0408 57.7998 0.0030 'International Tables Vol C 4.2.6.8 and 6.1.1.4'
N 0.0061 0.0033 12.2126 0.0057 3.1322 9.8933 2.0125 28.9975 1.1663 0.5826 -11.5290 'International Tables Vol C 4.2.6.8 and 6.1.1.4'
Ir -1.4442 7.9887 27.3049 1.5928 16.7296 8.8655 15.6115 0.4179 5.8338 45.0011 11.4722 'International Tables Vol C 4.2.6.8 and 6.1.1.4'
F 0.0171 0.0103 3.5392 10.2825 2.6412 4.2944 1.5170 0.2615 1.0243 26.1476 0.2776 'International Tables Vol C 4.2.6.8 and 6.1.1.4'
B 0.0013 0.0007 2.0545 23.2185 1.3326 1.0210 1.0979 60.3498 0.7068 0.1403 -0.1932 'International Tables Vol C 4.2.6.8 and 6.1.1.4'
O 0.0106 0.0060 3.0485 13.2771 2.2868 5.7011 1.5463 0.3239 0.8670 32.9089 0.2508 'International Tables Vol C 4.2.6.8 and 6.1.1.4'

loop_
_geom_angle_atom_site_label_1
_geom_angle_atom_site_label_2
_geom_angle_atom_site_label_3
_geom_angle
_geom_angle_publ_flag
F232 C230 F233 105.73(6) yes
F232 C230 F231 105.78(6) yes
F233 C230 F231 105.77(6) yes
F232 C230 C68 107.4(4) yes
F233 C230 C68 115.0(4) yes
F231 C230 C68 116.3(4) yes
F236 C230 F234 105.74(6) yes
F236 C230 F235 105.79(6) yes
F234 C230 F235 105.79(6) yes
F236 C230 C68 110.8(3) yes
F234 C230 C68 111.7(4) yes
F235 C230 C68 116.3(4) yes
F221 C220 F222 105.59(6) yes
F221 C220 F223 105.61(6) yes
F222 C220 F223 105.72(6) yes
F221 C220 C93 111.8(3) yes
F222 C220 C93 114.6(3) yes
F223 C220 C93 112.9(4) yes
F225 C220 F226 105.60(6) yes
F225 C220 F224 105.68(6) yes
F226 C220 F224 105.66(6) yes
F225 C220 C93 108.8(5) yes
F226 C220 C93 110.0(5) yes
F224 C220 C93 120.2(5) yes
F211 C210 F212 104.40(6) yes
F211 C210 F213 104.43(6) yes
F212 C210 F213 104.60(6) yes
F211 C210 C91 112.8(3) yes
F212 C210 C91 114.8(3) yes
F213 C210 C91 114.7(3) yes
F215 C210 F216 104.40(6) yes
F215 C210 F214 104.50(6) yes
F216 C210 F214 104.50(6) yes
F215 C210 C91 103.7(4) yes
F216 C210 C91 111.5(5) yes
F214 C210 C91 126.1(5) yes
F201 C200 F202 104.37(6) yes
F201 C200 F203 104.49(6) yes
F202 C200 F203 104.46(6) yes
F201 C200 C106 113.5(4) yes
F202 C200 C106 110.4(4) yes
F203 C200 C106 118.4(4) yes
F204 C200 F205 104.53(6) yes
F204 C200 F206 104.44(6) yes
F205 C200 F206 104.42(6) yes
F204 C200 C106 116.7(4) yes
F205 C200 C106 114.1(4) yes
F206 C200 C106 111.4(3) yes
C2 Ir1 C25 96.03(13) yes
C2 Ir1 C32 97.69(13) yes
C25 Ir1 C32 88.31(14) yes
C2 Ir1 C37 174.29(13) yes
C25 Ir1 C37 79.24(14) yes
C32 Ir1 C37 79.09(14) yes
C2 Ir1 B55 83.81(14) yes
C25 Ir1 B55 135.81(15) yes
C32 Ir1 B55 135.68(15) yes
C37 Ir1 B55 101.80(14) yes
C2 Ir1 H551 85.5 no
C25 Ir1 H551 101.1 no
C32 Ir1 H551 169.7 no
C37 Ir1 H551 98.5 no
B55 Ir1 H551 34.7 no
C2 Ir1 H553 86.2 no
C25 Ir1 H553 169.7 no
C32 Ir1 H553 101.4 no
C37 Ir1 H553 99.0 no
B55 Ir1 H553 34.3 no
H551 Ir1 H553 69.0 no
Ir1 C2 N3 128.3(2) yes
Ir1 C2 N15 127.1(2) yes
N3 C2 N15 103.0(3) yes
C2 N3 C4 131.8(3) yes
C2 N3 C13 111.4(3) yes
C4 N3 C13 116.0(3) yes
N3 C4 C5 117.1(3) yes
N3 C4 C10 119.7(3) yes
C5 C4 C10 121.8(3) yes
C4 C5 C6 122.1(3) yes
C4 C5 C7 117.7(4) yes
C6 C5 C7 120.1(3) yes
C5 C6 H62 109.8 no
C5 C6 H61 110.1 no
H62 C6 H61 109.2 no
C5 C6 H63 109.4 no
H62 C6 H63 109.6 no
H61 C6 H63 108.8 no
C5 C7 C8 122.0(4) yes
C5 C7 H71 118.5 no
C8 C7 H71 119.4 no
C7 C8 C9 118.2(4) yes
C7 C8 C12 120.9(4) yes
C9 C8 C12 120.9(4) yes
C8 C9 C10 122.6(4) yes
C8 C9 H91 118.5 no
C10 C9 H91 118.9 no
C9 C10 C4 117.7(4) yes
C9 C10 C11 120.0(4) yes
C4 C10 C11 122.2(3) yes
C10 C11 H111 111.0 no
C10 C11 H113 109.5 no
H111 C11 H113 108.8 no
C10 C11 H112 110.8 no
H111 C11 H112 108.6 no
H113 C11 H112 108.1 no
C8 C12 H122 109.1 no
C8 C12 H121 110.2 no
H122 C12 H121 108.9 no
C8 C12 H123 110.0 no
H122 C12 H123 109.0 no
H121 C12 H123 109.5 no
N3 C13 C14 107.4(3) yes
N3 C13 H131 125.3 no
C14 C13 H131 127.3 no
C13 C14 N15 106.9(3) yes
C13 C14 H141 127.5 no
N15 C14 H141 125.6 no
C14 N15 C2 111.3(3) yes
C14 N15 C16 116.3(3) yes
C2 N15 C16 130.5(3) yes
N15 C16 C17 117.4(3) yes
N15 C16 C22 119.8(3) yes
C17 C16 C22 121.8(3) yes
C16 C17 C18 121.9(3) yes
C16 C17 C19 117.9(4) yes
C18 C17 C19 120.1(4) yes
C17 C18 H181 110.4 no
C17 C18 H183 110.8 no
H181 C18 H183 108.5 no
C17 C18 H182 110.9 no
H181 C18 H182 108.9 no
H183 C18 H182 107.1 no
C17 C19 C20 122.2(4) yes
C17 C19 H191 119.3 no
C20 C19 H191 118.6 no
C19 C20 C21 117.9(4) yes
C19 C20 C24 120.2(4) yes
C21 C20 C24 121.9(4) yes
C20 C21 C22 122.8(4) yes
C20 C21 H211 118.9 no
C22 C21 H211 118.2 no
C16 C22 C21 117.4(4) yes
C16 C22 C23 122.4(4) yes
C21 C22 C23 120.2(4) yes
C22 C23 H231 110.9 no
C22 C23 H233 111.1 no
H231 C23 H233 109.0 no
C22 C23 H232 109.3 no
H231 C23 H232 107.8 no
H233 C23 H232 108.6 no
C20 C24 H242 110.6 no
C20 C24 H241 109.8 no
H242 C24 H241 108.9 no
C20 C24 H243 110.1 no
H242 C24 H243 108.6 no
H241 C24 H243 108.7 no
Ir1 C25 C40 107.1(2) yes
Ir1 C25 H251 110.2 no
C40 C25 H251 110.7 no
Ir1 C25 H252 110.8 no
C40 C25 H252 109.3 no
H251 C25 H252 108.7 no
Ir1 C32 C34 107.6(2) yes
Ir1 C32 H321 110.4 no
C34 C32 H321 109.7 no
Ir1 C32 H322 111.2 no
C34 C32 H322 109.3 no
H321 C32 H322 108.6 no
C32 C34 C35 121.0(3) yes
C32 C34 C52 121.9(3) yes
C35 C34 C52 117.2(3) yes
C34 C35 N36 115.6(3) yes
C34 C35 C49 122.6(4) yes
N36 C35 C49 121.6(3) yes
C35 N36 C37 121.5(3) yes
C35 N36 C48 128.1(3) yes
C37 N36 C48 110.3(3) yes
Ir1 C37 N36 127.9(3) yes
Ir1 C37 N38 125.7(3) yes
N36 C37 N38 105.0(3) yes
C37 N38 C39 121.5(3) yes
C37 N38 C47 110.4(3) yes
C39 N38 C47 127.8(3) yes
N38 C39 C40 115.8(3) yes
N38 C39 C44 121.0(3) yes
C40 C39 C44 123.1(4) yes
C25 C40 C39 120.8(3) yes
C25 C40 C41 122.6(3) yes
C39 C40 C41 116.6(3) yes
C40 C41 C42 122.6(4) yes
C40 C41 H411 118.5 no
C42 C41 H411 118.9 no
C41 C42 C43 118.1(4) yes
C41 C42 C46 121.0(4) yes
C43 C42 C46 120.9(4) yes
C42 C43 C44 122.2(4) yes
C42 C43 H431 118.6 no
C44 C43 H431 119.2 no
C39 C44 C43 117.3(4) yes
C39 C44 C45 123.1(4) yes
C43 C44 C45 119.6(4) yes
C44 C45 H451 109.6 no
C44 C45 H453 109.6 no
H451 C45 H453 108.2 no
C44 C45 H452 110.4 no
H451 C45 H452 109.2 no
H453 C45 H452 109.7 no
C42 C46 H463 109.7 no
C42 C46 H461 109.8 no
H463 C46 H461 109.5 no
C42 C46 H462 109.8 no
H463 C46 H462 109.3 no
H461 C46 H462 108.8 no
N38 C47 C48 107.2(4) yes
N38 C47 H471 125.7 no
C48 C47 H471 127.1 no
N36 C48 C47 107.1(3) yes
N36 C48 H481 126.2 no
C47 C48 H481 126.6 no
C35 C49 C50 117.5(4) yes
C35 C49 C54 123.6(4) yes
C50 C49 C54 118.9(4) yes
C49 C50 C51 122.5(4) yes
C49 C50 H501 118.3 no
C51 C50 H501 119.2 no
C50 C51 C52 118.4(4) yes
C50 C51 C53 120.9(4) yes
C52 C51 C53 120.7(4) yes
C51 C52 C34 121.8(4) yes
C51 C52 H521 119.0 no
C34 C52 H521 119.2 no
C51 C53 H531 110.5 no
C51 C53 H533 109.8 no
H531 C53 H533 109.0 no
C51 C53 H532 110.1 no
H531 C53 H532 108.3 no
H533 C53 H532 109.0 no
C49 C54 H542 109.1 no
C49 C54 H541 110.2 no
H542 C54 H541 108.6 no
C49 C54 H543 111.1 no
H542 C54 H543 107.8 no
H541 C54 H543 109.9 no
Ir1 B55 N56 130.4(3) yes
Ir1 B55 H551 54.6 no
N56 B55 H551 110.5 no
Ir1 B55 H552 125.3 no
N56 B55 H552 104.2 no
H551 B55 H552 109.6 no
Ir1 B55 H553 55.1 no
N56 B55 H553 111.1 no
H551 B55 H553 109.6 no
H552 B55 H553 111.7 no
B55 N56 C57 115.0(3) yes
B55 N56 C58 108.2(3) yes
C57 N56 C58 108.0(3) yes
B55 N56 C59 108.2(3) yes
C57 N56 C59 108.5(3) yes
C58 N56 C59 108.9(3) yes
N56 C57 H571 109.3 no
N56 C57 H572 108.1 no
H571 C57 H572 109.3 no
N56 C57 H573 110.6 no
H571 C57 H573 109.1 no
H572 C57 H573 110.4 no
N56 C58 H581 108.9 no
N56 C58 H583 108.8 no
H581 C58 H583 110.2 no
N56 C58 H582 109.2 no
H581 C58 H582 110.4 no
H583 C58 H582 109.3 no
N56 C59 H593 109.3 no
N56 C59 H592 109.0 no
H593 C59 H592 110.1 no
N56 C59 H591 108.1 no
H593 C59 H591 109.8 no
H592 C59 H591 110.6 no
F60 C61 F62 107.1(3) yes
F60 C61 F63 106.1(3) yes
F62 C61 F63 105.5(3) yes
F60 C61 C64 113.3(3) yes
F62 C61 C64 112.7(3) yes
F63 C61 C64 111.6(3) yes
C61 C64 C65 120.0(3) yes
C61 C64 C69 119.2(3) yes
C65 C64 C69 120.8(3) yes
C64 C65 C66 122.2(3) yes
C64 C65 H651 118.9 no
C66 C65 H651 118.9 no
C65 C66 C67 115.9(3) yes
C65 C66 B74 119.8(3) yes
C67 C66 B74 124.0(3) yes
C66 C67 C68 122.1(3) yes
C66 C67 H671 119.8 no
C68 C67 H671 118.1 no
C230 C68 C67 118.4(3) yes
C230 C68 C69 120.0(3) yes
C67 C68 C69 121.5(3) yes
C64 C69 C68 117.5(3) yes
C64 C69 H691 120.9 no
C68 C69 H691 121.5 no
C66 B74 C75 111.0(3) yes
C66 B74 C89 103.3(3) yes
C75 B74 C89 113.8(3) yes
C66 B74 C102 110.8(3) yes
C75 B74 C102 106.1(3) yes
C89 B74 C102 111.9(3) yes
B74 C75 C76 119.3(3) yes
B74 C75 C80 125.5(3) yes
C76 C75 C80 115.2(3) yes
C75 C76 C77 122.6(4) yes
C75 C76 H761 118.5 no
C77 C76 H761 118.8 no
C76 C77 C78 121.1(4) yes
C76 C77 C85 118.8(4) yes
C78 C77 C85 119.8(3) yes
C77 C78 C79 117.3(3) yes
C77 C78 H781 122.0 no
C79 C78 H781 120.7 no
C78 C79 C80 121.2(4) yes
C78 C79 C81 120.2(4) yes
C80 C79 C81 118.6(4) yes
C79 C80 C75 122.4(4) yes
C79 C80 H801 118.8 no
C75 C80 H801 118.8 no
C79 C81 F82 113.4(3) yes
C79 C81 F83 113.9(4) yes
F82 C81 F83 105.4(3) yes
C79 C81 F84 112.4(3) yes
F82 C81 F84 104.8(4) yes
F83 C81 F84 106.3(4) yes
C77 C85 F86 114.1(3) yes
C77 C85 F87 111.1(3) yes
F86 C85 F87 106.1(3) yes
C77 C85 F88 113.3(3) yes
F86 C85 F88 106.4(3) yes
F87 C85 F88 105.1(3) yes
B74 C89 C90 122.8(3) yes
B74 C89 C94 121.7(3) yes
C90 C89 C94 115.2(3) yes
C89 C90 C91 122.2(4) yes
C89 C90 H901 119.0 no
C91 C90 H901 118.8 no
C210 C91 C90 117.2(4) yes
C210 C91 C92 121.7(4) yes
C90 C91 C92 121.1(4) yes
C91 C92 C93 117.6(4) yes
C91 C92 H921 121.2 no
C93 C92 H921 121.2 no
C220 C93 C92 121.0(4) yes
C220 C93 C94 118.1(4) yes
C92 C93 C94 121.0(4) yes
C89 C94 C93 122.7(4) yes
C89 C94 H941 118.8 no
C93 C94 H941 118.5 no
B74 C102 C103 124.1(3) yes
B74 C102 C107 120.5(3) yes
C103 C102 C107 115.3(3) yes
C102 C103 C104 122.8(3) yes
C102 C103 H1031 118.9 no
C104 C103 H1031 118.3 no
C103 C104 C105 120.7(4) yes
C103 C104 C109 119.0(3) yes
C105 C104 C109 120.3(3) yes
C104 C105 C106 118.1(4) yes
C104 C105 H1051 121.2 no
C106 C105 H1051 120.7 no
C200 C106 C105 119.0(4) yes
C200 C106 C107 120.3(4) yes
C105 C106 C107 120.7(4) yes
C102 C107 C106 122.4(4) yes
C102 C107 H1071 118.4 no
C106 C107 H1071 119.2 no
C104 C109 F110 112.4(4) yes
C104 C109 F111 112.7(4) yes
F110 C109 F111 104.1(4) yes
C104 C109 F112 113.8(4) yes
F110 C109 F112 106.9(4) yes
F111 C109 F112 106.2(4) yes
B55 H551 Ir1 90.7 no
B55 H553 Ir1 90.6 no

loop_
_geom_bond_atom_site_label_1
_geom_bond_atom_site_label_2
_geom_bond_distance
_geom_bond_publ_flag
F231 C230 1.331(5) yes
F232 C230 1.348(5) yes
F233 C230 1.343(5) yes
F234 C230 1.342(5) yes
F235 C230 1.329(5) yes
F236 C230 1.343(5) yes
C230 C68 1.487(4) yes
C230 C68 1.487(4) yes
F221 C220 1.341(4) yes
F222 C220 1.340(4) yes
F223 C220 1.324(5) yes
F224 C220 1.312(6) yes
F225 C220 1.345(5) yes
F226 C220 1.338(5) yes
C220 C93 1.494(5) yes
C220 C93 1.494(5) yes
F211 C210 1.356(4) yes
F212 C210 1.322(4) yes
F213 C210 1.313(4) yes
F214 C210 1.297(5) yes
F215 C210 1.359(6) yes
F216 C210 1.335(5) yes
C210 C91 1.489(5) yes
C210 C91 1.489(5) yes
C200 F201 1.326(5) yes
C200 F202 1.343(5) yes
C200 F203 1.307(5) yes
C200 C106 1.485(4) yes
C200 F204 1.301(5) yes
C200 F205 1.318(5) yes
C200 F206 1.341(5) yes
C200 C106 1.485(4) yes
Ir1 C2 2.110(3) yes
Ir1 C25 2.109(4) yes
Ir1 C32 2.108(3) yes
Ir1 C37 2.021(3) yes
Ir1 B55 2.180(4) yes
Ir1 H551 1.777 no
Ir1 H553 1.788 no
C2 N3 1.375(4) yes
C2 N15 1.370(4) yes
N3 C4 1.451(4) yes
N3 C13 1.387(4) yes
C4 C5 1.408(5) yes
C4 C10 1.391(5) yes
C5 C6 1.499(5) yes
C5 C7 1.397(5) yes
C6 H62 0.962 no
C6 H61 0.962 no
C6 H63 0.964 no
C7 C8 1.391(6) yes
C7 H71 0.928 no
C8 C9 1.378(6) yes
C8 C12 1.512(5) yes
C9 C10 1.402(5) yes
C9 H91 0.921 no
C10 C11 1.500(5) yes
C11 H111 0.968 no
C11 H113 0.964 no
C11 H112 0.966 no
C12 H122 0.951 no
C12 H121 0.960 no
C12 H123 0.957 no
C13 C14 1.327(5) yes
C13 H131 0.935 no
C14 N15 1.398(4) yes
C14 H141 0.933 no
N15 C16 1.447(4) yes
C16 C17 1.401(5) yes
C16 C22 1.403(5) yes
C17 C18 1.505(6) yes
C17 C19 1.389(5) yes
C18 H181 0.964 no
C18 H183 0.957 no
C18 H182 0.972 no
C19 C20 1.392(6) yes
C19 H191 0.930 no
C20 C21 1.386(6) yes
C20 C24 1.510(6) yes
C21 C22 1.390(5) yes
C21 H211 0.935 no
C22 C23 1.505(6) yes
C23 H231 0.955 no
C23 H233 0.944 no
C23 H232 0.942 no
C24 H242 0.959 no
C24 H241 0.960 no
C24 H243 0.965 no
C25 C40 1.505(5) yes
C25 H251 0.983 no
C25 H252 0.971 no
C32 C34 1.499(5) yes
C32 H321 0.973 no
C32 H322 0.973 no
C34 C35 1.409(5) yes
C34 C52 1.392(5) yes
C35 N36 1.431(5) yes
C35 C49 1.393(5) yes
N36 C37 1.358(4) yes
N36 C48 1.396(5) yes
C37 N38 1.360(5) yes
N38 C39 1.426(5) yes
N38 C47 1.393(5) yes
C39 C40 1.409(5) yes
C39 C44 1.390(5) yes
C40 C41 1.388(5) yes
C41 C42 1.392(6) yes
C41 H411 0.929 no
C42 C43 1.397(6) yes
C42 C46 1.510(6) yes
C43 C44 1.387(6) yes
C43 H431 0.932 no
C44 C45 1.517(6) yes
C45 H451 0.962 no
C45 H453 0.961 no
C45 H452 0.961 no
C46 H463 0.962 no
C46 H461 0.960 no
C46 H462 0.967 no
C47 C48 1.334(6) yes
C47 H471 0.926 no
C48 H481 0.927 no
C49 C50 1.385(6) yes
C49 C54 1.515(6) yes
C50 C51 1.384(6) yes
C50 H501 0.935 no
C51 C52 1.400(5) yes
C51 C53 1.503(6) yes
C52 H521 0.939 no
C53 H531 0.955 no
C53 H533 0.951 no
C53 H532 0.951 no
C54 H542 0.960 no
C54 H541 0.964 no
C54 H543 0.967 no
B55 N56 1.608(5) yes
B55 H551 1.241 no
B55 H552 1.068 no
B55 H553 1.228 no
N56 C57 1.486(5) yes
N56 C58 1.500(5) yes
N56 C59 1.495(5) yes
C57 H571 0.963 no
C57 H572 0.963 no
C57 H573 0.968 no
C58 H581 0.956 no
C58 H583 0.959 no
C58 H582 0.955 no
C59 H593 0.965 no
C59 H592 0.955 no
C59 H591 0.964 no
F60 C61 1.331(5) yes
C61 F62 1.341(5) yes
C61 F63 1.341(5) yes
C61 C64 1.495(5) yes
C64 C65 1.392(5) yes
C64 C69 1.398(5) yes
C65 C66 1.406(5) yes
C65 H651 0.948 no
C66 C67 1.394(5) yes
C66 B74 1.653(5) yes
C67 C68 1.391(5) yes
C67 H671 0.934 no
C68 C69 1.383(5) yes
C69 H691 0.933 no
B74 C75 1.633(5) yes
B74 C89 1.629(5) yes
B74 C102 1.640(5) yes
C75 C76 1.408(5) yes
C75 C80 1.395(5) yes
C76 C77 1.389(5) yes
C76 H761 0.937 no
C77 C78 1.391(5) yes
C77 C85 1.495(6) yes
C78 C79 1.391(6) yes
C78 H781 0.932 no
C79 C80 1.398(5) yes
C79 C81 1.486(5) yes
C80 H801 0.935 no
C81 F82 1.346(5) yes
C81 F83 1.337(5) yes
C81 F84 1.337(5) yes
C85 F86 1.336(4) yes
C85 F87 1.353(5) yes
C85 F88 1.344(5) yes
C89 C90 1.405(5) yes
C89 C94 1.401(5) yes
C90 C91 1.389(5) yes
C90 H901 0.936 no
C91 C92 1.392(6) yes
C92 C93 1.387(6) yes
C92 H921 0.931 no
C93 C94 1.387(5) yes
C94 H941 0.932 no
C102 C103 1.392(5) yes
C102 C107 1.408(5) yes
C103 C104 1.391(5) yes
C103 H1031 0.929 no
C104 C105 1.387(5) yes
C104 C109 1.489(6) yes
C105 C106 1.386(6) yes
C105 H1051 0.934 no
C106 C107 1.389(5) yes
C107 H1071 0.931 no
C109 F110 1.332(6) yes
C109 F111 1.331(6) yes
C109 F112 1.324(5) yes

loop_
_platon_squeeze_void_nr
_platon_squeeze_void_average_x
_platon_squeeze_void_average_y
_platon_squeeze_void_average_z
_platon_squeeze_void_volume
_platon_squeeze_void_count_electrons
_platon_squeeze_void_content
1 0.500 1.000 1.000 174 12 ' '
2 0.480 0.775 0.801 20 1 ' '
3 0.520 0.225 0.199 20 1 ' '
